data_7237200
loop_
_publ_author_name
'Fan, Weidong'
'Wang, Xia'
'Xu, Ben'
'Wang, Yutong'
'Liu, Dandan'
'Zhang, Ming'
'Shang, Yizhu'
'Dai, Fangna'
'Zhang, Liangliang'
'Sun, Daofeng'

_publ_section_title
;
 Amino-functionalized MOFs with high physicochemical stability for
 efficient gas storage/separation, dye adsorption and catalytic
 performance
;
_journal_issue 47
_journal_name_full 'Journal of Materials Chemistry A'
_journal_page_first 24486
_journal_paper_doi 10.1039/C8TA07839D
_journal_volume 6
_journal_year 2018
_chemical_formula_sum 'C40 H26 Al2 N2 O10'
_chemical_formula_weight 748.59
_space_group_IT_number 65
_space_group_name_Hall '-C 2 2'
_space_group_name_H-M_alt 'C m m m'
_symmetry_cell_setting orthorhombic
_symmetry_space_group_name_H-M 'C m m m'
_atom_sites_solution_hydrogens geom
_atom_sites_solution_primary direct
_atom_sites_solution_secondary difmap
_audit_creation_method SHELXL-97
_audit_update_record
;
2018-08-09 deposited with the CCDC.
2018-11-08 downloaded from the CCDC.
;
_cell_angle_alpha 90.00
_cell_angle_beta 90.00
_cell_angle_gamma 90.00
_cell_formula_units_Z 2
_cell_length_a 6.5926(3)
_cell_length_b 29.493(2)
_cell_length_c 15.9919(9)
_cell_measurement_reflns_used 956
_cell_measurement_temperature 293(2)
_cell_measurement_theta_max 52.4290
_cell_measurement_theta_min 5.9930
_cell_volume 3109.4(3)
_computing_cell_refinement 'Bruker FRAMBO'
_computing_data_collection 'Bruker FRAMBO'
_computing_data_reduction 'Bruker SAINT'
_computing_molecular_graphics 'Bruker SHELXTL'
_computing_publication_material 'Bruker SHELXTL'
_computing_structure_refinement 'SHELXL-97 (Sheldrick, 1997)'
_computing_structure_solution 'SHELXS-97 (Sheldrick, 1990)'
_diffrn_ambient_temperature 293(2)
_diffrn_detector 'CCD plate'
_diffrn_detector_area_resol_mean 16.0450
_diffrn_detector_type Eos
_diffrn_measured_fraction_theta_full 0.987
_diffrn_measured_fraction_theta_max 0.987
_diffrn_measurement_device_type 'SuperNova, Dual, Cu at home/near, Eos'
_diffrn_radiation_monochromator graphite
_diffrn_radiation_source 'fine-focus sealed tube'
_diffrn_radiation_type CuK\a
_diffrn_radiation_wavelength 1.54178
_diffrn_reflns_av_R_equivalents 0.0439
_diffrn_reflns_av_sigmaI/netI 0.0727
_diffrn_reflns_limit_h_max 7
_diffrn_reflns_limit_h_min -7
_diffrn_reflns_limit_k_max 25
_diffrn_reflns_limit_k_min -34
_diffrn_reflns_limit_l_max 14
_diffrn_reflns_limit_l_min -18
_diffrn_reflns_number 4007
_diffrn_reflns_theta_full 65.93
_diffrn_reflns_theta_max 65.93
_diffrn_reflns_theta_min 4.08
_exptl_absorpt_coefficient_mu 0.736
_exptl_absorpt_correction_T_max 0.7828
_exptl_absorpt_correction_T_min 0.7573
_exptl_absorpt_correction_type multi-scan
_exptl_absorpt_process_details sadabs
_exptl_crystal_colour colourless
_exptl_crystal_density_diffrn 0.800
_exptl_crystal_density_method 'not measured'
_exptl_crystal_description needle
_exptl_crystal_F_000 772
_exptl_crystal_size_max 0.40
_exptl_crystal_size_mid 0.38
_exptl_crystal_size_min 0.35
_platon_squeeze_details
;
;
_refine_diff_density_max 0.972
_refine_diff_density_min -0.752
_refine_diff_density_rms 0.113
_refine_ls_extinction_method none
_refine_ls_goodness_of_fit_ref 1.402
_refine_ls_hydrogen_treatment mixed
_refine_ls_matrix_type full
_refine_ls_number_parameters 104
_refine_ls_number_reflns 1554
_refine_ls_number_restraints 0
_refine_ls_restrained_S_all 1.402
_refine_ls_R_factor_all 0.1841
_refine_ls_R_factor_gt 0.1431
_refine_ls_shift/su_max 0.001
_refine_ls_shift/su_mean 0.000
_refine_ls_structure_factor_coef Fsqd
_refine_ls_weighting_details 'calc w=1/[\s^2^(Fo^2^)+(0.1820P)^2^+0.0000P] where P=(Fo^2^+2Fc^2^)/3'
_refine_ls_weighting_scheme calc
_refine_ls_wR_factor_gt 0.3756
_refine_ls_wR_factor_ref 0.4190
_reflns_number_gt 644
_reflns_number_total 1554
_reflns_threshold_expression >2sigma(I)
_cod_data_source_file c8ta07839d2.cif
_cod_data_source_block 1
_cod_depositor_comments
;
The following automatic conversions were performed:

data item '_symmetry_cell_setting' value 'Orthorhombic' was changed
to 'orthorhombic' in accordance with the
/home/saulius/struct/COD-crude-data/automatic-downloads/DataCite-retrospective/RSC/depositions/lib/dictionaries/cif_core.dic
dictionary named 'cif_core.dic' version 2.4.2 last updated on
2011-04-26.

Automatic conversion script
Id: cif_fix_values 6909 2019-04-08 15:41:33Z antanas 
;
_cod_original_sg_symbol_H-M Cmmm
_cod_database_code 7237200

loop_
_symmetry_equiv_pos_as_xyz
'x, y, z'
'-x, -y, z'
'x, -y, -z'
'-x, y, -z'
'x+1/2, y+1/2, z'
'-x+1/2, -y+1/2, z'
'x+1/2, -y+1/2, -z'
'-x+1/2, y+1/2, -z'
'-x, -y, -z'
'x, y, -z'
'-x, y, z'
'x, -y, z'
'-x+1/2, -y+1/2, -z'
'x+1/2, y+1/2, -z'
'-x+1/2, y+1/2, z'
'x+1/2, -y+1/2, z'

loop_
_atom_site_label
_atom_site_type_symbol
_atom_site_fract_x
_atom_site_fract_y
_atom_site_fract_z
_atom_site_U_iso_or_equiv
_atom_site_adp_type
_atom_site_occupancy
_atom_site_symmetry_multiplicity
_atom_site_calc_flag
_atom_site_refinement_flags
_atom_site_disorder_assembly
_atom_site_disorder_group
Al1 Al 0.2500 0.2500 0.0000 0.0541(13) Uani 1 4 d S . .
N1 N 0.5000 0.1649(6) 0.5000 0.139(5) Uani 1 4 d S . .
H1 H 0.5000 0.1795 0.4534 0.166 Uiso 1 2 d SR . .
O1 O 0.3269(6) 0.20902(11) 0.08508(18) 0.0577(13) Uani 1 1 d . A .
O2 O 0.5000 0.27633(18) 0.0000 0.0362(15) Uani 1 4 d S . .
H2 H 0.5000 0.3051 0.0000 0.043 Uiso 1 4 d SR . .
C1 C 0.5000 0.1976(3) 0.1127(4) 0.067(2) Uani 1 2 d S . .
C2 C 0.48(7) 0.1696(5) 0.1900(8) 0.09(4) Uani 0.50 1 d P A -1
C3 C 0.317(3) 0.1446(6) 0.2125(13) 0.085(5) Uani 0.50 1 d P A -1
H3 H 0.2006 0.1449 0.1798 0.102 Uiso 0.50 1 calc PR A -1
C4 C 0.325(4) 0.1187(8) 0.2852(15) 0.113(6) Uani 0.50 1 d P A -1
H4 H 0.2170 0.0996 0.2974 0.136 Uiso 0.50 1 calc PR A -1
C5 C 0.49(17) 0.1200(6) 0.3408(11) 0.11(6) Uani 0.50 1 d P A -1
C6 C 0.661(5) 0.1431(9) 0.3175(18) 0.121(7) Uani 0.50 1 d P A -1
H6 H 0.7778 0.1425 0.3503 0.145 Uiso 0.50 1 calc PR A -1
C7 C 0.654(4) 0.1675(9) 0.2426(14) 0.116(7) Uani 0.50 1 d P A -1
H7 H 0.7699 0.1834 0.2266 0.139 Uiso 0.50 1 calc PR A -1
C8 C 0.5000 0.1183(7) 0.5000 0.121(5) Uani 1 4 d S . .
C9 C 0.5000 0.0949(5) 0.4227(7) 0.112(4) Uani 1 2 d S . .
C10 C 0.5000 0.0487(4) 0.4243(5) 0.088(3) Uani 1 2 d S A .
H10 H 0.5000 0.0324 0.3745 0.106 Uiso 1 2 calc SR . .
C11 C 0.5000 0.0261(6) 0.5000 0.138(6) Uani 1 4 d S . .

loop_
_atom_site_aniso_label
_atom_site_aniso_U_11
_atom_site_aniso_U_22
_atom_site_aniso_U_33
_atom_site_aniso_U_23
_atom_site_aniso_U_13
_atom_site_aniso_U_12
Al1 0.044(2) 0.076(2) 0.0424(18) 0.000 0.000 -0.0019(13)
N1 0.165(15) 0.161(14) 0.090(8) 0.000 0.000 0.000
O1 0.055(3) 0.075(2) 0.0427(19) 0.0086(15) -0.0013(16) 0.002(2)
O2 0.023(3) 0.047(3) 0.039(3) 0.000 0.000 0.000
C1 0.069(6) 0.083(6) 0.050(4) 0.011(4) 0.000 0.000
C2 0.08(11) 0.115(8) 0.079(7) 0.034(6) -0.01(6) 0.00(3)
C3 0.076(11) 0.091(12) 0.088(12) 0.007(10) -0.024(10) -0.009(10)
C4 0.110(15) 0.120(17) 0.109(16) 0.016(13) -0.010(14) -0.003(16)
C5 0.11(18) 0.105(9) 0.116(12) 0.013(8) -0.01(13) 0.00(7)
C6 0.123(18) 0.126(18) 0.115(18) 0.011(15) 0.005(14) 0.003(17)
C7 0.104(16) 0.14(2) 0.106(16) 0.031(15) -0.017(14) -0.006(14)
C8 0.126(16) 0.113(14) 0.124(15) 0.000 0.000 0.000
C9 0.123(11) 0.113(9) 0.101(8) -0.003(7) 0.000 0.000
C10 0.097(8) 0.098(7) 0.070(5) 0.016(5) 0.000 0.000
C11 0.149(18) 0.126(11) 0.140(14) 0.000 0.000 0.000

loop_
_atom_type_symbol
_atom_type_description
_atom_type_scat_dispersion_real
_atom_type_scat_dispersion_imag
_atom_type_scat_source
C C 0.0181 0.0091 'International Tables Vol C Tables 4.2.6.8 and 6.1.1.4'
H H 0.0000 0.0000 'International Tables Vol C Tables 4.2.6.8 and 6.1.1.4'
N N 0.0311 0.0180 'International Tables Vol C Tables 4.2.6.8 and 6.1.1.4'
O O 0.0492 0.0322 'International Tables Vol C Tables 4.2.6.8 and 6.1.1.4'
Al Al 0.2130 0.2455 'International Tables Vol C Tables 4.2.6.8 and 6.1.1.4'

loop_
_geom_angle_atom_site_label_1
_geom_angle_atom_site_label_2
_geom_angle_atom_site_label_3
_geom_angle
_geom_angle_site_symmetry_1
_geom_angle_site_symmetry_3
O2 Al1 O2 180.0(3) . 13
O2 Al1 O1 88.29(16) . 6
O2 Al1 O1 91.71(16) 13 6
O2 Al1 O1 88.29(16) . 13
O2 Al1 O1 91.71(16) 13 13
O1 Al1 O1 92.14(19) 6 13
O2 Al1 O1 91.71(16) . .
O2 Al1 O1 88.29(16) 13 .
O1 Al1 O1 87.86(19) 6 .
O1 Al1 O1 180.00(19) 13 .
O2 Al1 O1 91.71(16) . 10
O2 Al1 O1 88.29(16) 13 10
O1 Al1 O1 180.00(15) 6 10
O1 Al1 O1 87.86(19) 13 10
O1 Al1 O1 92.14(19) . 10
C8 N1 H1 120.0 . .
C1 O1 Al1 131.5(4) . .
Al1 O2 Al1 129.6(3) . 7
Al1 O2 H2 115.2 . .
Al1 O2 H2 115.2 7 .
O1 C1 O1 128.0(7) 11_655 .
O1 C1 C2 120(10) 11_655 .
O1 C1 C2 112(10) . .
O1 C1 C2 112(10) 11_655 11_655
O1 C1 C2 120(10) . 11_655
C2 C1 C2 8(10) . 11_655
C3 C2 C7 117.4(12) . .
C3 C2 C1 125(10) . .
C7 C2 C1 118(10) . .
C2 C3 C4 119(10) . .
C2 C3 H3 120.6 . .
C4 C3 H3 120.6 . .
C3 C4 C5 123(10) . .
C3 C4 H4 118.4 . .
C5 C4 H4 118.4 . .
C6 C5 C4 119(5) . .
C6 C5 C9 116(10) . .
C4 C5 C9 125(10) . .
C5 C6 C7 117(10) . .
C5 C6 H6 121.4 . .
C7 C6 H6 121.4 . .
C6 C7 C2 124(10) . .
C6 C7 H7 117.9 . .
C2 C7 H7 117.9 . .
N1 C8 C9 119.2(8) . .
N1 C8 C9 119.2(8) . 10_556
C9 C8 C9 121.7(17) . 10_556
C10 C9 C8 118.1(12) . .
C10 C9 C5 120.4(16) . 11_655
C8 C9 C5 121(2) . 11_655
C10 C9 C5 120.4(16) . .
C8 C9 C5 121(2) . .
C5 C9 C5 6(10) 11_655 .
C9 C10 C11 119.8(11) . .
C9 C10 H10 120.1 . .
C11 C10 H10 120.1 . .
C10 C11 C10 122.5(15) 10_556 .
C10 C11 C11 118.8(7) 10_556 9_656
C10 C11 C11 118.8(7) . 9_656

loop_
_geom_bond_atom_site_label_1
_geom_bond_atom_site_label_2
_geom_bond_distance
_geom_bond_site_symmetry_2
Al1 O2 1.822(2) .
Al1 O2 1.822(2) 13
Al1 O1 1.889(3) 6
Al1 O1 1.889(3) 13
Al1 O1 1.889(3) .
Al1 O1 1.889(3) 10
N1 C8 1.37(2) .
N1 H1 0.8600 .
O1 C1 1.269(4) .
O2 Al1 1.822(2) 7
O2 H2 0.8500 .
C1 O1 1.269(4) 11_655
C1 C2 1.49(4) .
C1 C2 1.49(4) 11_655
C2 C3 1.4(4) .
C2 C7 1.4(4) .
C3 C4 1.39(3) .
C3 H3 0.9300 .
C4 C5 1.4(9) .
C4 H4 0.9300 .
C5 C6 1.4(9) .
C5 C9 1.51(6) .
C6 C7 1.40(3) .
C6 H6 0.9300 .
C7 H7 0.9300 .
C8 C9 1.416(13) .
C8 C9 1.416(13) 10_556
C9 C10 1.365(15) .
C9 C5 1.51(6) 11_655
C10 C11 1.382(11) .
C10 H10 0.9300 .
C11 C10 1.382(11) 10_556
C11 C11 1.54(3) 9_656

loop_
_geom_torsion_atom_site_label_1
_geom_torsion_atom_site_label_2
_geom_torsion_atom_site_label_3
_geom_torsion_atom_site_label_4
_geom_torsion
_geom_torsion_site_symmetry_1
_geom_torsion_site_symmetry_4
O2 Al1 O1 C1 -16.1(6) . .
O2 Al1 O1 C1 163.9(6) 13 .
O1 Al1 O1 C1 -104.4(6) 6 .
O1 Al1 O1 C1 106(57) 13 .
O1 Al1 O1 C1 75.6(6) 10 .
O2 Al1 O2 Al1 0.0 13 7
O1 Al1 O2 Al1 133.90(9) 6 7
O1 Al1 O2 Al1 -133.90(9) 13 7
O1 Al1 O2 Al1 46.10(9) . 7
O1 Al1 O2 Al1 -46.10(9) 10 7
Al1 O1 C1 O1 -5.4(12) . 11_655
Al1 O1 C1 C2 170.6(10) . .
Al1 O1 C1 C2 170.3(11) . 11_655
O1 C1 C2 C3 -160(13) 11_655 .
O1 C1 C2 C3 23(13) . .
C2 C1 C2 C3 -158(13) 11_655 .
O1 C1 C2 C7 18(11) 11_655 .
O1 C1 C2 C7 -159(11) . .
C2 C1 C2 C7 20(11) 11_655 .
C7 C2 C3 C4 0(15) . .
C1 C2 C3 C4 178(9) . .
C2 C3 C4 C5 6(26) . .
C3 C4 C5 C6 -9(43) . .
C3 C4 C5 C9 176(22) . .
C4 C5 C6 C7 6(37) . .
C9 C5 C6 C7 -179(15) . .
C5 C6 C7 C2 0(19) . .
C3 C2 C7 C6 -3(16) . .
C1 C2 C7 C6 179(6) . .
N1 C8 C9 C10 180.000(2) . .
C9 C8 C9 C10 0.000(2) 10_556 .
N1 C8 C9 C5 3(50) . 11_655
C9 C8 C9 C5 -177(50) 10_556 11_655
N1 C8 C9 C5 -3(50) . .
C9 C8 C9 C5 177(50) 10_556 .
C6 C5 C9 C10 -111.1(19) . .
C4 C5 C9 C10 64(61) . .
C6 C5 C9 C8 72(50) . .
C4 C5 C9 C8 -113(10) . .
C6 C5 C9 C5 -19(23) . 11_655
C4 C5 C9 C5 156(37) . 11_655
C8 C9 C10 C11 0.000(2) . .
C5 C9 C10 C11 177(49) 11_655 .
C5 C9 C10 C11 -177(49) . .
C9 C10 C11 C10 0.000(2) . 10_556
C9 C10 C11 C11 180.000(1) . 9_656

loop_
_platon_squeeze_void_nr
_platon_squeeze_void_average_x
_platon_squeeze_void_average_y
_platon_squeeze_void_average_z
_platon_squeeze_void_volume
_platon_squeeze_void_count_electrons
1 -0.183 -0.013 -0.036 1842.4 426.1
